data_7205228
loop_
_publ_author_name
'Karmakar, Anirban'
'Goldberg, Israel'

_publ_section_title
;
 Coordination polymers of flexible tetracarboxylic acids with metal
 ions. II. Supramolecular assemblies of 5,5&#x2032;-methylene- and
 5,5&#x2032;-(ethane-1,2-diyl)-bis(oxy)diisophthalic acid ligands with
 d-transition metals
;
_journal_issue 1
_journal_name_full CrystEngComm
_journal_page_first 350
_journal_paper_doi 10.1039/c0ce00268b
_journal_volume 13
_journal_year 2011
_chemical_formula_moiety 'C27 H31 N3 O13 Zn2, C3 H7 N O'
_chemical_formula_sum 'C30 H38 N4 O14 Zn2'
_chemical_formula_weight 809.38
_chemical_name_systematic
;
?
;
_space_group_IT_number 19
_symmetry_cell_setting orthorhombic
_symmetry_space_group_name_Hall 'P 2ac 2ab'
_symmetry_space_group_name_H-M 'P 21 21 21'
_atom_sites_solution_hydrogens geom
_atom_sites_solution_primary direct
_atom_sites_solution_secondary difmap
_audit_creation_method SHELXL-97
_cell_angle_alpha 90.00
_cell_angle_beta 90.00
_cell_angle_gamma 90.00
_cell_formula_units_Z 4
_cell_length_a 11.10990(10)
_cell_length_b 13.89090(10)
_cell_length_c 22.4850(4)
_cell_measurement_reflns_used 4456
_cell_measurement_temperature 110(2)
_cell_measurement_theta_max 27.87
_cell_measurement_theta_min 2.52
_cell_volume 3470.03(7)
_computing_cell_refinement Denzo
_computing_data_collection 'Collect, Nonius B.V.'
_computing_data_reduction 'Denzo & Scalepack'
_computing_structure_refinement 'SHELXL-97 (Sheldrick, 1997)'
_computing_structure_solution SIR-97
_diffrn_ambient_temperature 110(2)
_diffrn_detector_area_resol_mean 12.8
_diffrn_measured_fraction_theta_full 0.993
_diffrn_measured_fraction_theta_max 0.993
_diffrn_measurement_device_type 'Nonius KappaCCD'
_diffrn_measurement_method '1 deg. \f and \w scans'
_diffrn_radiation_monochromator graphite
_diffrn_radiation_source 'fine-focus sealed tube'
_diffrn_radiation_type MoK\a
_diffrn_radiation_wavelength 0.71073
_diffrn_reflns_av_R_equivalents 0.0630
_diffrn_reflns_av_sigmaI/netI 0.0614
_diffrn_reflns_limit_h_max 14
_diffrn_reflns_limit_h_min -14
_diffrn_reflns_limit_k_max 17
_diffrn_reflns_limit_k_min -17
_diffrn_reflns_limit_l_max 29
_diffrn_reflns_limit_l_min -29
_diffrn_reflns_number 24555
_diffrn_reflns_theta_full 27.87
_diffrn_reflns_theta_max 27.87
_diffrn_reflns_theta_min 2.52
_diffrn_standards_number 0
_exptl_absorpt_coefficient_mu 1.455
_exptl_absorpt_correction_T_max 0.7596
_exptl_absorpt_correction_T_min 0.6299
_exptl_absorpt_correction_type multi-scan
_exptl_absorpt_process_details 'Blessing, 1995'
_exptl_crystal_colour colorless
_exptl_crystal_density_diffrn 1.549
_exptl_crystal_density_method 'not measured'
_exptl_crystal_description prism
_exptl_crystal_F_000 1672
_exptl_crystal_size_max 0.35
_exptl_crystal_size_mid 0.25
_exptl_crystal_size_min 0.20
_refine_diff_density_max 0.648
_refine_diff_density_min -0.606
_refine_diff_density_rms 0.086
_refine_ls_abs_structure_details 'Flack H D (1983), Acta Cryst. A39, 876-881'
_refine_ls_abs_structure_Flack -0.008(9)
_refine_ls_extinction_method none
_refine_ls_goodness_of_fit_ref 0.982
_refine_ls_hydrogen_treatment constr
_refine_ls_matrix_type full
_refine_ls_number_parameters 459
_refine_ls_number_reflns 8172
_refine_ls_number_restraints 0
_refine_ls_restrained_S_all 0.982
_refine_ls_R_factor_all 0.0555
_refine_ls_R_factor_gt 0.0383
_refine_ls_shift/su_max 0.001
_refine_ls_shift/su_mean 0.000
_refine_ls_structure_factor_coef Fsqd
_refine_ls_weighting_details 'calc w=1/[\s^2^(Fo^2^)+(0.0503P)^2^+0.0000P] where P=(Fo^2^+2Fc^2^)/3'
_refine_ls_weighting_scheme calc
_refine_ls_wR_factor_gt 0.0819
_refine_ls_wR_factor_ref 0.0878
_reflns_number_gt 6691
_reflns_number_total 8172
_reflns_threshold_expression >2sigma(I)
_cod_data_source_file C0CE00268B.TXT
_cod_data_source_block 7
_cod_database_code 7205228

loop_
_symmetry_equiv_pos_as_xyz
'x, y, z'
'-x+1/2, -y, z+1/2'
'x+1/2, -y+1/2, -z'
'-x, y+1/2, -z+1/2'

loop_
_atom_site_label
_atom_site_type_symbol
_atom_site_fract_x
_atom_site_fract_y
_atom_site_fract_z
_atom_site_U_iso_or_equiv
_atom_site_adp_type
_atom_site_occupancy
_atom_site_symmetry_multiplicity
_atom_site_calc_flag
_atom_site_refinement_flags
_atom_site_disorder_assembly
_atom_site_disorder_group
Zn1 Zn 0.36789(3) -0.14083(2) 0.347009(14) 0.01257(8) Uani 1 1 d . . .
Zn2 Zn 0.13414(3) -0.01874(2) 0.438606(15) 0.01516(9) Uani 1 1 d . . .
O1 O -0.1847(2) 0.51390(14) 0.53604(10) 0.0191(5) Uani 1 1 d . . .
C2 C -0.1135(3) 0.58277(19) 0.52909(14) 0.0155(6) Uani 1 1 d . . .
O3 O -0.07900(19) 0.64054(14) 0.56973(9) 0.0171(4) Uani 1 1 d . . .
C4 C -0.0590(3) 0.5975(2) 0.46877(14) 0.0153(6) Uani 1 1 d . . .
C5 C -0.0838(3) 0.53259(19) 0.42346(13) 0.0155(6) Uani 1 1 d . . .
H5 H -0.1379 0.4808 0.4303 0.019 Uiso 1 1 calc R . .
C6 C -0.0299(3) 0.5431(2) 0.36815(14) 0.0176(7) Uani 1 1 d . . .
C7 C 0.0509(3) 0.61795(19) 0.35715(14) 0.0157(6) Uani 1 1 d . . .
H7 H 0.0895 0.6240 0.3196 0.019 Uiso 1 1 calc R . .
C8 C 0.0735(3) 0.68401(19) 0.40297(13) 0.0136(6) Uani 1 1 d . . .
C9 C 0.0170(3) 0.6750(2) 0.45739(14) 0.0148(6) Uani 1 1 d . . .
H9 H 0.0302 0.7221 0.4873 0.018 Uiso 1 1 calc R . .
C10 C 0.1576(3) 0.76778(19) 0.39303(13) 0.0121(6) Uani 1 1 d . . .
O11 O 0.22900(18) 0.76623(13) 0.34912(10) 0.0155(4) Uani 1 1 d . . .
O12 O 0.15065(19) 0.83391(12) 0.43126(9) 0.0163(4) Uani 1 1 d . . .
O13 O -0.0621(2) 0.47430(15) 0.32737(9) 0.0215(5) Uani 1 1 d . . .
C14 C 0.0053(3) 0.4704(2) 0.27362(13) 0.0168(6) Uani 1 1 d . . .
H14A H 0.0926 0.4670 0.2823 0.020 Uiso 1 1 calc R . .
H14B H -0.0102 0.5283 0.2491 0.020 Uiso 1 1 calc R . .
C15 C -0.0351(3) 0.38128(18) 0.24141(14) 0.0153(6) Uani 1 1 d . . .
H15A H -0.1236 0.3835 0.2364 0.018 Uiso 1 1 calc R . .
H15B H 0.0016 0.3804 0.2013 0.018 Uiso 1 1 calc R . .
O16 O -0.00326(19) 0.29495(14) 0.27204(10) 0.0168(5) Uani 1 1 d . . .
C17 C 0.1133(3) 0.26332(19) 0.26766(13) 0.0150(6) Uani 1 1 d . . .
C18 C 0.1345(3) 0.17561(18) 0.29637(12) 0.0143(6) Uani 1 1 d . . .
H18 H 0.0720 0.1460 0.3187 0.017 Uiso 1 1 calc R . .
C19 C 0.2458(3) 0.1318(2) 0.29248(13) 0.0139(6) Uani 1 1 d . . .
C20 C 0.3399(3) 0.1774(2) 0.26224(13) 0.0157(7) Uani 1 1 d . . .
H20 H 0.4167 0.1477 0.2596 0.019 Uiso 1 1 calc R . .
C21 C 0.3198(3) 0.26735(19) 0.23600(13) 0.0142(6) Uani 1 1 d . . .
C22 C 0.2062(3) 0.3091(2) 0.23782(14) 0.0157(6) Uani 1 1 d . . .
H22 H 0.1922 0.3690 0.2186 0.019 Uiso 1 1 calc R . .
C23 C 0.4184(3) 0.3212(2) 0.20432(14) 0.0171(7) Uani 1 1 d . . .
O24 O 0.52267(19) 0.28128(14) 0.20224(10) 0.0185(5) Uani 1 1 d . . .
O25 O 0.3948(2) 0.40024(15) 0.18114(10) 0.0232(5) Uani 1 1 d . . .
C26 C 0.2587(3) 0.0339(2) 0.31999(13) 0.0152(6) Uani 1 1 d . . .
O27 O 0.3550(2) -0.01293(13) 0.30940(9) 0.0184(4) Uani 1 1 d . . .
O28 O 0.17270(18) 0.00158(13) 0.34945(10) 0.0163(4) Uani 1 1 d . . .
O29 O -0.0501(2) -0.02244(16) 0.41609(11) 0.0280(6) Uani 1 1 d . . .
C30 C -0.1045(3) -0.1017(2) 0.41506(15) 0.0225(8) Uani 1 1 d . . .
H30 H -0.0606 -0.1562 0.4016 0.027 Uiso 1 1 calc R . .
N31 N -0.2165(3) -0.11580(18) 0.43095(13) 0.0213(6) Uani 1 1 d . . .
C32 C -0.2684(3) -0.2125(2) 0.43005(16) 0.0242(7) Uani 1 1 d . . .
H32A H -0.2212 -0.2536 0.4034 0.036 Uiso 1 1 calc R . .
H32B H -0.3517 -0.2092 0.4158 0.036 Uiso 1 1 calc R . .
H32C H -0.2671 -0.2395 0.4703 0.036 Uiso 1 1 calc R . .
C33 C -0.2901(3) -0.0370(3) 0.45316(19) 0.0348(9) Uani 1 1 d . . .
H33A H -0.3061 -0.0466 0.4956 0.052 Uiso 1 1 calc R . .
H33B H -0.3664 -0.0351 0.4313 0.052 Uiso 1 1 calc R . .
H33C H -0.2472 0.0240 0.4475 0.052 Uiso 1 1 calc R . .
O34 O 0.0729(2) -0.04386(16) 0.52519(10) 0.0308(6) Uani 1 1 d . . .
C35 C 0.0773(3) 0.0118(2) 0.56758(15) 0.0286(8) Uani 1 1 d . . .
H35 H 0.1255 0.0680 0.5637 0.034 Uiso 1 1 calc R . .
N36 N 0.0197(3) -0.00137(19) 0.61805(13) 0.0312(7) Uani 1 1 d . . .
C37 C -0.0616(5) -0.0827(3) 0.6266(2) 0.0497(12) Uani 1 1 d . . .
H37A H -0.0630 -0.1220 0.5904 0.075 Uiso 1 1 calc R . .
H37B H -0.1429 -0.0588 0.6349 0.075 Uiso 1 1 calc R . .
H37C H -0.0335 -0.1218 0.6601 0.075 Uiso 1 1 calc R . .
C38 C 0.0350(5) 0.0646(3) 0.66800(17) 0.0531(14) Uani 1 1 d . . .
H38A H 0.0860 0.1187 0.6558 0.080 Uiso 1 1 calc R . .
H38B H 0.0733 0.0305 0.7012 0.080 Uiso 1 1 calc R . .
H38C H -0.0438 0.0889 0.6806 0.080 Uiso 1 1 calc R . .
O39 O 0.1256(2) 0.12831(14) 0.45184(10) 0.0233(5) Uani 1 1 d . . .
C40 C 0.2129(3) 0.1821(2) 0.44422(15) 0.0231(7) Uani 1 1 d . . .
H40 H 0.2906 0.1540 0.4410 0.028 Uiso 1 1 calc R . .
N41 N 0.2036(3) 0.27672(18) 0.44035(14) 0.0288(7) Uani 1 1 d . . .
C42 C 0.3084(5) 0.3363(3) 0.4286(3) 0.0662(17) Uani 1 1 d . . .
H42A H 0.3788 0.2951 0.4223 0.099 Uiso 1 1 calc R . .
H42B H 0.3230 0.3788 0.4627 0.099 Uiso 1 1 calc R . .
H42C H 0.2941 0.3753 0.3930 0.099 Uiso 1 1 calc R . .
C43 C 0.0867(4) 0.3227(2) 0.44362(19) 0.0383(10) Uani 1 1 d . . .
H43A H 0.0603 0.3406 0.4035 0.057 Uiso 1 1 calc R . .
H43B H 0.0923 0.3806 0.4684 0.057 Uiso 1 1 calc R . .
H43C H 0.0284 0.2780 0.4612 0.057 Uiso 1 1 calc R . .
O44 O 0.4582(3) 0.6921(3) 0.08734(16) 0.0669(10) Uani 1 1 d . . .
C45 C 0.4127(4) 0.6509(3) 0.12972(19) 0.0413(10) Uani 1 1 d . . .
H45 H 0.4615 0.6067 0.1511 0.050 Uiso 1 1 calc R . .
N46 N 0.3000(3) 0.6632(2) 0.14819(15) 0.0371(8) Uani 1 1 d . . .
C47 C 0.2526(5) 0.6121(3) 0.1992(2) 0.0583(15) Uani 1 1 d . . .
H47A H 0.3162 0.5725 0.2168 0.088 Uiso 1 1 calc R . .
H47B H 0.1858 0.5707 0.1866 0.088 Uiso 1 1 calc R . .
H47C H 0.2235 0.6586 0.2287 0.088 Uiso 1 1 calc R . .
C48 C 0.2152(5) 0.7259(3) 0.1163(2) 0.0621(14) Uani 1 1 d . . .
H48A H 0.2555 0.7544 0.0817 0.093 Uiso 1 1 calc R . .
H48B H 0.1875 0.7771 0.1429 0.093 Uiso 1 1 calc R . .
H48C H 0.1460 0.6878 0.1029 0.093 Uiso 1 1 calc R . .

loop_
_atom_site_aniso_label
_atom_site_aniso_U_11
_atom_site_aniso_U_22
_atom_site_aniso_U_33
_atom_site_aniso_U_23
_atom_site_aniso_U_13
_atom_site_aniso_U_12
Zn1 0.01386(17) 0.00982(14) 0.01404(17) 0.00067(12) 0.00096(16) 0.00038(14)
Zn2 0.01640(17) 0.01135(15) 0.01774(18) -0.00070(12) 0.00249(16) 0.00056(15)
O1 0.0208(12) 0.0109(10) 0.0257(12) 0.0020(9) 0.0076(10) -0.0008(9)
C2 0.0137(17) 0.0103(13) 0.0226(17) 0.0002(11) 0.0022(13) 0.0026(11)
O3 0.0188(11) 0.0194(10) 0.0131(11) 0.0006(9) 0.0004(9) -0.0024(9)
C4 0.0131(16) 0.0129(14) 0.0199(17) 0.0016(12) 0.0013(13) 0.0030(12)
C5 0.0161(15) 0.0108(14) 0.0195(17) 0.0005(11) -0.0004(13) -0.0004(12)
C6 0.0198(17) 0.0134(14) 0.0196(17) -0.0044(12) 0.0002(13) -0.0004(12)
C7 0.0153(15) 0.0145(14) 0.0172(17) 0.0018(11) 0.0021(13) 0.0006(11)
C8 0.0161(16) 0.0087(13) 0.0159(16) 0.0013(11) -0.0005(13) 0.0010(12)
C9 0.0134(16) 0.0119(14) 0.0189(17) -0.0017(11) -0.0005(13) 0.0011(11)
C10 0.0126(17) 0.0113(13) 0.0124(15) 0.0022(10) -0.0005(12) 0.0008(11)
O11 0.0166(11) 0.0126(9) 0.0172(11) 0.0005(8) 0.0022(10) -0.0006(8)
O12 0.0218(12) 0.0102(9) 0.0170(11) -0.0012(8) 0.0015(10) -0.0038(8)
O13 0.0244(13) 0.0197(11) 0.0205(12) -0.0079(9) 0.0081(10) -0.0087(10)
C14 0.0207(17) 0.0142(15) 0.0156(16) 0.0020(12) 0.0012(13) 0.0016(13)
C15 0.0159(16) 0.0144(15) 0.0157(16) -0.0010(11) 0.0001(13) 0.0050(12)
O16 0.0149(11) 0.0105(10) 0.0249(13) 0.0036(8) 0.0019(9) 0.0030(8)
C17 0.0148(17) 0.0149(13) 0.0152(15) -0.0051(11) 0.0004(12) 0.0038(12)
C18 0.0141(14) 0.0116(12) 0.0173(15) 0.0031(10) 0.0035(14) -0.0041(13)
C19 0.0183(16) 0.0124(13) 0.0109(15) 0.0015(11) -0.0011(12) -0.0017(12)
C20 0.0162(17) 0.0131(13) 0.0176(17) 0.0013(11) -0.0007(12) -0.0002(11)
C21 0.0181(16) 0.0112(13) 0.0133(16) -0.0005(11) -0.0012(12) -0.0013(12)
C22 0.0185(17) 0.0098(14) 0.0189(17) 0.0023(11) -0.0004(13) 0.0005(12)
C23 0.0179(17) 0.0149(14) 0.0184(17) -0.0015(12) 0.0003(14) 0.0001(13)
O24 0.0163(12) 0.0141(10) 0.0252(13) 0.0000(9) 0.0061(10) -0.0008(9)
O25 0.0228(14) 0.0152(10) 0.0316(13) 0.0085(9) 0.0041(10) -0.0031(9)
C26 0.0182(17) 0.0141(14) 0.0133(16) 0.0002(12) -0.0036(13) -0.0002(12)
O27 0.0191(12) 0.0135(9) 0.0228(12) 0.0038(8) 0.0046(10) 0.0032(10)
O28 0.0160(11) 0.0154(10) 0.0174(11) 0.0032(8) -0.0015(9) -0.0026(8)
O29 0.0158(12) 0.0196(11) 0.0484(16) 0.0034(10) 0.0060(11) -0.0013(10)
C30 0.0198(19) 0.0207(16) 0.0270(19) 0.0035(13) 0.0009(14) 0.0032(13)
N31 0.0191(14) 0.0195(13) 0.0252(16) 0.0008(11) 0.0016(12) -0.0023(11)
C32 0.0212(18) 0.0209(16) 0.030(2) 0.0050(14) 0.0023(15) -0.0007(13)
C33 0.022(2) 0.0247(18) 0.057(3) -0.0015(17) 0.0143(18) -0.0012(15)
O34 0.0464(16) 0.0227(12) 0.0232(14) -0.0030(10) 0.0107(12) 0.0004(11)
C35 0.0311(19) 0.0269(17) 0.028(2) -0.0010(15) 0.0011(16) 0.0014(15)
N36 0.048(2) 0.0291(16) 0.0168(15) 0.0028(12) 0.0037(14) 0.0105(14)
C37 0.075(3) 0.036(2) 0.038(3) 0.0051(18) 0.015(2) -0.004(2)
C38 0.090(4) 0.049(3) 0.021(2) -0.0077(17) 0.001(2) 0.014(3)
O39 0.0261(13) 0.0146(10) 0.0291(13) -0.0039(8) 0.0023(11) 0.0033(10)
C40 0.030(2) 0.0154(15) 0.0234(19) -0.0029(13) 0.0004(16) 0.0038(14)
N41 0.0402(19) 0.0125(13) 0.0338(18) 0.0015(12) 0.0061(16) 0.0021(12)
C42 0.062(3) 0.023(2) 0.114(5) -0.002(2) 0.044(3) -0.010(2)
C43 0.049(3) 0.0185(17) 0.047(3) 0.0008(16) -0.003(2) 0.0102(16)
O44 0.053(2) 0.093(3) 0.055(2) 0.0012(19) 0.0172(18) -0.021(2)
C45 0.035(2) 0.053(2) 0.036(2) -0.0092(19) -0.0003(19) -0.007(2)
N46 0.038(2) 0.0359(17) 0.037(2) 0.0067(15) 0.0124(17) 0.0037(14)
C47 0.078(4) 0.040(2) 0.056(3) 0.010(2) 0.036(3) 0.008(2)
C48 0.067(4) 0.048(3) 0.071(4) 0.018(2) 0.008(3) 0.015(3)

loop_
_atom_type_symbol
_atom_type_description
_atom_type_scat_dispersion_real
_atom_type_scat_dispersion_imag
_atom_type_scat_source
C C 0.0033 0.0016 'International Tables Vol C Tables 4.2.6.8 and 6.1.1.4'
H H 0.0000 0.0000 'International Tables Vol C Tables 4.2.6.8 and 6.1.1.4'
O O 0.0106 0.0060 'International Tables Vol C Tables 4.2.6.8 and 6.1.1.4'
Zn Zn 0.2839 1.4301 'International Tables Vol C Tables 4.2.6.8 and 6.1.1.4'
N N 0.0061 0.0033 'International Tables Vol C Tables 4.2.6.8 and 6.1.1.4'

loop_
_geom_angle_atom_site_label_1
_geom_angle_atom_site_label_2
_geom_angle_atom_site_label_3
_geom_angle
_geom_angle_site_symmetry_1
_geom_angle_site_symmetry_3
_geom_angle_publ_flag
O3 Zn1 O24 110.61(9) 3_556 4_645 ?
O3 Zn1 O27 115.39(9) 3_556 . ?
O24 Zn1 O27 107.38(9) 4_645 . ?
O3 Zn1 O11 102.08(9) 3_556 1_545 ?
O24 Zn1 O11 97.72(8) 4_645 1_545 ?
O27 Zn1 O11 122.15(9) . 1_545 ?
O12 Zn2 O39 175.58(9) 1_545 . ?
O12 Zn2 O28 92.25(8) 1_545 . ?
O39 Zn2 O28 90.82(8) . . ?
O12 Zn2 O1 88.17(8) 1_545 3_556 ?
O39 Zn2 O1 88.48(9) . 3_556 ?
O28 Zn2 O1 93.46(8) . 3_556 ?
O12 Zn2 O34 86.44(8) 1_545 . ?
O39 Zn2 O34 90.91(9) . . ?
O28 Zn2 O34 172.66(10) . . ?
O1 Zn2 O34 93.72(10) 3_556 . ?
O12 Zn2 O29 92.46(9) 1_545 . ?
O39 Zn2 O29 90.80(9) . . ?
O28 Zn2 O29 88.38(9) . . ?
O1 Zn2 O29 178.03(9) 3_556 . ?
O34 Zn2 O29 84.46(10) . . ?
C2 O1 Zn2 128.13(19) . 3_456 ?
O1 C2 O3 125.6(3) . . ?
O1 C2 C4 118.2(3) . . ?
O3 C2 C4 116.2(3) . . ?
C2 O3 Zn1 126.47(19) . 3_456 ?
C5 C4 C9 119.2(3) . . ?
C5 C4 C2 119.7(3) . . ?
C9 C4 C2 121.1(3) . . ?
C4 C5 C6 120.3(3) . . ?
C4 C5 H5 119.9 . . ?
C6 C5 H5 119.9 . . ?
O13 C6 C5 114.5(3) . . ?
O13 C6 C7 124.6(3) . . ?
C5 C6 C7 120.9(3) . . ?
C8 C7 C6 118.2(3) . . ?
C8 C7 H7 120.9 . . ?
C6 C7 H7 120.9 . . ?
C9 C8 C7 120.7(3) . . ?
C9 C8 C10 118.8(3) . . ?
C7 C8 C10 120.4(3) . . ?
C8 C9 C4 120.5(3) . . ?
C8 C9 H9 119.7 . . ?
C4 C9 H9 119.7 . . ?
O12 C10 O11 125.6(3) . . ?
O12 C10 C8 115.0(2) . . ?
O11 C10 C8 119.3(2) . . ?
C10 O11 Zn1 119.19(18) . 1_565 ?
C10 O12 Zn2 141.60(18) . 1_565 ?
C6 O13 C14 117.2(2) . . ?
O13 C14 C15 106.5(2) . . ?
O13 C14 H14A 110.4 . . ?
C15 C14 H14A 110.4 . . ?
O13 C14 H14B 110.4 . . ?
C15 C14 H14B 110.4 . . ?
H14A C14 H14B 108.6 . . ?
O16 C15 C14 112.7(2) . . ?
O16 C15 H15A 109.1 . . ?
C14 C15 H15A 109.1 . . ?
O16 C15 H15B 109.1 . . ?
C14 C15 H15B 109.1 . . ?
H15A C15 H15B 107.8 . . ?
C17 O16 C15 117.9(2) . . ?
O16 C17 C22 126.2(3) . . ?
O16 C17 C18 113.9(3) . . ?
C22 C17 C18 119.9(3) . . ?
C19 C18 C17 120.3(3) . . ?
C19 C18 H18 119.8 . . ?
C17 C18 H18 119.8 . . ?
C18 C19 C20 120.0(3) . . ?
C18 C19 C26 117.3(3) . . ?
C20 C19 C26 122.7(3) . . ?
C19 C20 C21 119.4(3) . . ?
C19 C20 H20 120.3 . . ?
C21 C20 H20 120.3 . . ?
C22 C21 C20 120.3(3) . . ?
C22 C21 C23 117.9(3) . . ?
C20 C21 C23 121.8(3) . . ?
C21 C22 C17 120.0(3) . . ?
C21 C22 H22 120.0 . . ?
C17 C22 H22 120.0 . . ?
O25 C23 O24 123.8(3) . . ?
O25 C23 C21 118.9(3) . . ?
O24 C23 C21 117.3(3) . . ?
C23 O24 Zn1 109.90(18) . 4_655 ?
O28 C26 O27 124.0(3) . . ?
O28 C26 C19 118.2(3) . . ?
O27 C26 C19 117.7(3) . . ?
C26 O27 Zn1 116.14(18) . . ?
C26 O28 Zn2 136.3(2) . . ?
C30 O29 Zn2 119.5(2) . . ?
O29 C30 N31 125.7(3) . . ?
O29 C30 H30 117.2 . . ?
N31 C30 H30 117.2 . . ?
C30 N31 C33 121.0(3) . . ?
C30 N31 C32 120.5(3) . . ?
C33 N31 C32 118.4(3) . . ?
N31 C32 H32A 109.5 . . ?
N31 C32 H32B 109.5 . . ?
H32A C32 H32B 109.5 . . ?
N31 C32 H32C 109.5 . . ?
H32A C32 H32C 109.5 . . ?
H32B C32 H32C 109.5 . . ?
N31 C33 H33A 109.5 . . ?
N31 C33 H33B 109.5 . . ?
H33A C33 H33B 109.5 . . ?
N31 C33 H33C 109.5 . . ?
H33A C33 H33C 109.5 . . ?
H33B C33 H33C 109.5 . . ?
C35 O34 Zn2 127.2(2) . . ?
O34 C35 N36 124.2(3) . . ?
O34 C35 H35 117.9 . . ?
N36 C35 H35 117.9 . . ?
C35 N36 C37 121.5(3) . . ?
C35 N36 C38 121.3(3) . . ?
C37 N36 C38 117.2(3) . . ?
N36 C37 H37A 109.5 . . ?
N36 C37 H37B 109.5 . . ?
H37A C37 H37B 109.5 . . ?
N36 C37 H37C 109.5 . . ?
H37A C37 H37C 109.5 . . ?
H37B C37 H37C 109.5 . . ?
N36 C38 H38A 109.5 . . ?
N36 C38 H38B 109.5 . . ?
H38A C38 H38B 109.5 . . ?
N36 C38 H38C 109.5 . . ?
H38A C38 H38C 109.5 . . ?
H38B C38 H38C 109.5 . . ?
C40 O39 Zn2 122.8(2) . . ?
O39 C40 N41 123.3(3) . . ?
O39 C40 H40 118.4 . . ?
N41 C40 H40 118.4 . . ?
C40 N41 C43 120.4(3) . . ?
C40 N41 C42 121.1(3) . . ?
C43 N41 C42 118.4(3) . . ?
N41 C42 H42A 109.5 . . ?
N41 C42 H42B 109.5 . . ?
H42A C42 H42B 109.5 . . ?
N41 C42 H42C 109.5 . . ?
H42A C42 H42C 109.5 . . ?
H42B C42 H42C 109.5 . . ?
N41 C43 H43A 109.5 . . ?
N41 C43 H43B 109.5 . . ?
H43A C43 H43B 109.5 . . ?
N41 C43 H43C 109.5 . . ?
H43A C43 H43C 109.5 . . ?
H43B C43 H43C 109.5 . . ?
O44 C45 N46 125.0(4) . . ?
O44 C45 H45 117.5 . . ?
N46 C45 H45 117.5 . . ?
C45 N46 C47 121.8(4) . . ?
C45 N46 C48 121.8(4) . . ?
C47 N46 C48 116.3(4) . . ?
N46 C47 H47A 109.5 . . ?
N46 C47 H47B 109.5 . . ?
H47A C47 H47B 109.5 . . ?
N46 C47 H47C 109.5 . . ?
H47A C47 H47C 109.5 . . ?
H47B C47 H47C 109.5 . . ?
N46 C48 H48A 109.5 . . ?
N46 C48 H48B 109.5 . . ?
H48A C48 H48B 109.5 . . ?
N46 C48 H48C 109.5 . . ?
H48A C48 H48C 109.5 . . ?
H48B C48 H48C 109.5 . . ?

loop_
_geom_bond_atom_site_label_1
_geom_bond_atom_site_label_2
_geom_bond_distance
_geom_bond_site_symmetry_2
_geom_bond_publ_flag
Zn1 O3 1.963(2) 3_556 ?
Zn1 O24 1.969(2) 4_645 ?
Zn1 O27 1.9728(19) . ?
Zn1 O11 2.012(2) 1_545 ?
Zn2 O12 2.0617(18) 1_545 ?
Zn2 O39 2.0663(19) . ?
Zn2 O28 2.069(2) . ?
Zn2 O1 2.093(2) 3_556 ?
Zn2 O34 2.092(2) . ?
Zn2 O29 2.109(2) . ?
O1 C2 1.251(4) . ?
O1 Zn2 2.093(2) 3_456 ?
C2 O3 1.275(4) . ?
C2 C4 1.499(4) . ?
O3 Zn1 1.963(2) 3_456 ?
C4 C5 1.388(4) . ?
C4 C9 1.392(4) . ?
C5 C6 1.388(4) . ?
C5 H5 0.9500 . ?
C6 O13 1.371(4) . ?
C6 C7 1.396(4) . ?
C7 C8 1.402(4) . ?
C7 H7 0.9500 . ?
C8 C9 1.381(4) . ?
C8 C10 1.509(4) . ?
C9 H9 0.9500 . ?
C10 O12 1.260(3) . ?
C10 O11 1.267(3) . ?
O11 Zn1 2.012(2) 1_565 ?
O12 Zn2 2.0618(18) 1_565 ?
O13 C14 1.423(4) . ?
C14 C15 1.503(4) . ?
C14 H14A 0.9900 . ?
C14 H14B 0.9900 . ?
C15 O16 1.428(3) . ?
C15 H15A 0.9900 . ?
C15 H15B 0.9900 . ?
O16 C17 1.371(4) . ?
C17 C22 1.385(4) . ?
C17 C18 1.399(4) . ?
C18 C19 1.381(4) . ?
C18 H18 0.9500 . ?
C19 C20 1.399(4) . ?
C19 C26 1.501(4) . ?
C20 C21 1.399(4) . ?
C20 H20 0.9500 . ?
C21 C22 1.390(4) . ?
C21 C23 1.505(4) . ?
C22 H22 0.9500 . ?
C23 O25 1.244(4) . ?
C23 O24 1.285(4) . ?
O24 Zn1 1.969(2) 4_655 ?
C26 O28 1.246(4) . ?
C26 O27 1.275(4) . ?
O29 C30 1.257(4) . ?
C30 N31 1.309(4) . ?
C30 H30 0.9500 . ?
N31 C33 1.455(4) . ?
N31 C32 1.462(4) . ?
C32 H32A 0.9800 . ?
C32 H32B 0.9800 . ?
C32 H32C 0.9800 . ?
C33 H33A 0.9800 . ?
C33 H33B 0.9800 . ?
C33 H33C 0.9800 . ?
O34 C35 1.229(4) . ?
C35 N36 1.316(5) . ?
C35 H35 0.9500 . ?
N36 C37 1.458(5) . ?
N36 C38 1.459(5) . ?
C37 H37A 0.9800 . ?
C37 H37B 0.9800 . ?
C37 H37C 0.9800 . ?
C38 H38A 0.9800 . ?
C38 H38B 0.9800 . ?
C38 H38C 0.9800 . ?
O39 C40 1.237(4) . ?
C40 N41 1.321(4) . ?
C40 H40 0.9500 . ?
N41 C43 1.449(5) . ?
N41 C42 1.453(5) . ?
C42 H42A 0.9800 . ?
C42 H42B 0.9800 . ?
C42 H42C 0.9800 . ?
C43 H43A 0.9800 . ?
C43 H43B 0.9800 . ?
C43 H43C 0.9800 . ?
O44 C45 1.221(5) . ?
C45 N46 1.330(5) . ?
C45 H45 0.9500 . ?
N46 C47 1.448(5) . ?
N46 C48 1.470(6) . ?
C47 H47A 0.9800 . ?
C47 H47B 0.9800 . ?
C47 H47C 0.9800 . ?
C48 H48A 0.9800 . ?
C48 H48B 0.9800 . ?
C48 H48C 0.9800 . ?
